data_4509498
loop_
_publ_author_name
'Mohamed, Sharmarke'
'Tocher, Derek A.'
'Vickers, Martin'
'Karamertzanis, Panagiotis G.'
'Price, Sarah L.'

_publ_section_title
;
 Salt or Cocrystal? A New Series of Crystal Structures Formed from Simple
 Pyridines and Carboxylic Acids
;
_journal_issue 6
_journal_name_full 'Crystal Growth &amp; Design'
_journal_page_first 2881
_journal_paper_doi 10.1021/cg9001994
_journal_volume 9
_journal_year 2009
_chemical_formula_moiety 'C7 H11 N2, 0.5(C4 H4 O4), 0.5(C4 H2 O4)'
_chemical_formula_sum 'C11 H14 N2 O4'
_chemical_formula_weight 238.24
_chemical_name_common '4-Dimethylaminopyridinium fumarate-fumaric'
_chemical_name_systematic
; 
  4-dimethylaminopyridinium fumarate-fumaric acid
;
_space_group_IT_number 2
_symmetry_cell_setting triclinic
_symmetry_space_group_name_Hall '-P 1'
_symmetry_space_group_name_H-M 'P -1'
_atom_sites_solution_hydrogens geom
_atom_sites_solution_primary direct
_atom_sites_solution_secondary difmap
_audit_creation_method SHELXL-97
_cell_angle_alpha 81.381(3)
_cell_angle_beta 89.228(3)
_cell_angle_gamma 70.789(3)
_cell_formula_units_Z 2
_cell_length_a 7.4036(13)
_cell_length_b 8.1567(14)
_cell_length_c 10.1469(17)
_cell_measurement_reflns_used 1328
_cell_measurement_temperature 150(2)
_cell_measurement_theta_max 27.208
_cell_measurement_theta_min 2.677
_cell_volume 571.68(17)
_computing_cell_refinement 'Bruker SAINT'
_computing_data_collection 'Bruker SMART (Bruker, 2001)'
_computing_data_reduction 'Bruker SAINT'
_computing_molecular_graphics
;    
SHELXTL (Bruker, 2000) and Mercury (Macrae et al., 2006)
;
_computing_publication_material 'Bruker SHELXTL and local programs'
_computing_structure_refinement 'SHELXL-97 (Sheldrick, 1997)'
_computing_structure_solution 'SHELXS-97 (Sheldrick, 1990)'
_diffrn_ambient_temperature 150(2)
_diffrn_measured_fraction_theta_full 0.968
_diffrn_measured_fraction_theta_max 0.914
_diffrn_measurement_device_type 'Bruker SMART APEX diffractometer'
_diffrn_measurement_method '\w rotation with narrow frames'
_diffrn_radiation_monochromator graphite
_diffrn_radiation_source 'fine-focus sealed tube'
_diffrn_radiation_type MoK\a
_diffrn_radiation_wavelength 0.71073
_diffrn_reflns_av_R_equivalents 0.0233
_diffrn_reflns_av_sigmaI/netI 0.0448
_diffrn_reflns_limit_h_max 9
_diffrn_reflns_limit_h_min -9
_diffrn_reflns_limit_k_max 10
_diffrn_reflns_limit_k_min -10
_diffrn_reflns_limit_l_max 13
_diffrn_reflns_limit_l_min -13
_diffrn_reflns_number 4902
_diffrn_reflns_theta_full 26.00
_diffrn_reflns_theta_max 28.28
_diffrn_reflns_theta_min 2.03
_exptl_absorpt_coefficient_mu 0.107
_exptl_absorpt_correction_T_max 1.0000
_exptl_absorpt_correction_T_min 0.8986
_exptl_absorpt_correction_type multi-scan
_exptl_absorpt_process_details 'SADABS v2.10'
_exptl_crystal_colour Colourless
_exptl_crystal_density_diffrn 1.384
_exptl_crystal_density_method 'not measured'
_exptl_crystal_description Block
_exptl_crystal_F_000 252
_exptl_crystal_size_max 0.50
_exptl_crystal_size_mid 0.25
_exptl_crystal_size_min 0.19
_refine_diff_density_max 0.268
_refine_diff_density_min -0.233
_refine_diff_density_rms 0.052
_refine_ls_extinction_method none
_refine_ls_goodness_of_fit_ref 1.076
_refine_ls_hydrogen_treatment mixed
_refine_ls_matrix_type full
_refine_ls_number_parameters 210
_refine_ls_number_reflns 2583
_refine_ls_number_restraints 0
_refine_ls_restrained_S_all 1.076
_refine_ls_R_factor_all 0.0620
_refine_ls_R_factor_gt 0.0463
_refine_ls_shift/su_max 0.000
_refine_ls_shift/su_mean 0.000
_refine_ls_structure_factor_coef Fsqd
_refine_ls_weighting_details 'calc w=1/[\s^2^(Fo^2^)+(0.0637P)^2^+0.0000P] where P=(Fo^2^+2Fc^2^)/3'
_refine_ls_weighting_scheme calc
_refine_ls_wR_factor_gt 0.1120
_refine_ls_wR_factor_ref 0.1213
_reflns_number_gt 1985
_reflns_number_total 2583
_reflns_threshold_expression >2sigma(I)
_cod_data_source_file cg9001994sup1.cif
_cod_data_source_block str0646
_cod_depositor_comments
;
The following automatic conversions were performed:

'_symmetry_cell_setting' value 'Triclinic' changed to 'triclinic'
according to /home/saulius/struct/CIF-dictionaries/cif_core.dic
dictionary named 'cif_core.dic' version 2.4.2 from 2011-04-26.

Automatic conversion script
Id: cif_fix_values 1891 2012-01-12 08:04:46Z andrius 
;
_cod_database_code 4509498

loop_
_symmetry_equiv_pos_as_xyz
'x, y, z'
'-x, -y, -z'

loop_
_atom_site_label
_atom_site_type_symbol
_atom_site_fract_x
_atom_site_fract_y
_atom_site_fract_z
_atom_site_U_iso_or_equiv
_atom_site_adp_type
_atom_site_occupancy
_atom_site_symmetry_multiplicity
_atom_site_calc_flag
C10 C 0.9243(2) -0.34007(19) 0.83132(15) 0.0213(3) Uani 1 1 d
C11 C 0.9787(2) -0.4993(2) 0.93738(15) 0.0237(3) Uani 1 1 d
H13 H 0.974(3) -0.601(2) 0.9101(17) 0.035(5) Uiso 1 1 d
O3 O 0.95210(15) -0.20163(13) 0.85759(10) 0.0243(3) Uani 1 1 d
O4 O 0.85341(17) -0.35005(14) 0.72401(11) 0.0309(3) Uani 1 1 d
C6 C 0.7533(2) 0.0342(2) 0.53505(16) 0.0267(4) Uani 1 1 d
C7 C 0.6926(2) 0.1655(2) 0.42944(16) 0.0252(4) Uani 1 1 d
H1 H 0.456(3) 0.398(3) 0.2380(19) 0.051(6) Uiso 1 1 d
H2 H 0.643(4) 0.394(3) 0.155(2) 0.063(7) Uiso 1 1 d
H3 H 0.490(3) 0.568(3) 0.1732(19) 0.051(6) Uiso 1 1 d
H4 H 0.686(3) 0.691(3) 0.246(2) 0.054(6) Uiso 1 1 d
H5 H 0.611(3) 0.711(3) 0.389(2) 0.062(7) Uiso 1 1 d
H6 H 0.833(3) 0.601(2) 0.3632(18) 0.039(5) Uiso 1 1 d
H7 H 0.810(2) 0.454(2) 0.5663(16) 0.027(4) Uiso 1 1 d
H8 H 0.904(2) 0.225(2) 0.7353(17) 0.026(4) Uiso 1 1 d
H9 H 0.883(3) -0.043(3) 0.720(2) 0.062(6) Uiso 1 1 d
H10 H 0.744(2) -0.073(2) 0.5349(17) 0.029(5) Uiso 1 1 d
H11 H 0.644(2) 0.138(2) 0.3550(16) 0.025(4) Uiso 1 1 d
N1 N 0.65681(18) 0.46458(16) 0.33279(13) 0.0241(3) Uani 1 1 d
N2 N 0.83143(19) 0.05703(18) 0.64697(13) 0.0263(3) Uani 1 1 d
C1 C 0.5562(3) 0.4528(3) 0.21398(17) 0.0306(4) Uani 1 1 d
C2 C 0.6988(3) 0.6264(2) 0.3359(2) 0.0323(4) Uani 1 1 d
C3 C 0.7127(2) 0.33130(19) 0.43490(14) 0.0203(3) Uani 1 1 d
C4 C 0.7954(2) 0.3497(2) 0.55484(15) 0.0238(3) Uani 1 1 d
C5 C 0.8515(2) 0.2132(2) 0.65560(16) 0.0260(4) Uani 1 1 d
O2 O 1.19798(15) -0.15885(13) 1.01161(10) 0.0231(3) Uani 1 1 d
C8 C 1.2784(2) -0.04891(18) 0.94730(14) 0.0195(3) Uani 1 1 d
C9 C 1.4337(2) -0.03027(19) 1.02822(15) 0.0205(3) Uani 1 1 d
H14 H 1.436(2) -0.062(2) 1.1263(17) 0.027(4) Uiso 1 1 d
H15 H 1.109(3) -0.173(2) 0.9528(19) 0.048(6) Uiso 1 1 d
O1 O 1.23435(15) 0.02576(14) 0.83377(10) 0.0275(3) Uani 1 1 d

loop_
_atom_site_aniso_label
_atom_site_aniso_U_11
_atom_site_aniso_U_22
_atom_site_aniso_U_33
_atom_site_aniso_U_23
_atom_site_aniso_U_13
_atom_site_aniso_U_12
C10 0.0189(7) 0.0228(8) 0.0251(8) -0.0028(6) 0.0001(6) -0.0111(6)
C11 0.0284(8) 0.0183(7) 0.0275(8) -0.0031(6) -0.0009(6) -0.0121(6)
O3 0.0289(6) 0.0190(5) 0.0273(6) 0.0003(4) -0.0073(5) -0.0123(5)
O4 0.0414(7) 0.0298(6) 0.0256(6) -0.0007(5) -0.0089(5) -0.0187(5)
C6 0.0310(9) 0.0197(8) 0.0302(9) -0.0047(7) 0.0052(7) -0.0090(7)
C7 0.0293(9) 0.0265(8) 0.0226(8) -0.0065(7) 0.0009(6) -0.0120(7)
N1 0.0241(7) 0.0219(7) 0.0251(7) 0.0014(5) -0.0027(5) -0.0081(5)
N2 0.0242(7) 0.0253(7) 0.0251(7) 0.0033(6) -0.0001(5) -0.0054(6)
C1 0.0312(9) 0.0332(10) 0.0230(9) 0.0014(7) -0.0035(7) -0.0072(8)
C2 0.0291(10) 0.0225(8) 0.0440(11) 0.0024(8) 0.0013(8) -0.0098(7)
C3 0.0169(7) 0.0203(7) 0.0223(8) -0.0017(6) 0.0017(6) -0.0050(6)
C4 0.0232(8) 0.0227(8) 0.0269(8) -0.0046(6) -0.0003(6) -0.0091(6)
C5 0.0237(8) 0.0328(9) 0.0216(8) -0.0034(7) -0.0020(6) -0.0094(7)
O2 0.0242(6) 0.0246(6) 0.0230(6) 0.0010(4) -0.0042(4) -0.0134(5)
C8 0.0188(7) 0.0179(7) 0.0209(7) -0.0023(6) -0.0003(6) -0.0053(6)
C9 0.0220(8) 0.0188(7) 0.0200(8) -0.0012(6) -0.0032(6) -0.0065(6)
O1 0.0306(6) 0.0319(6) 0.0225(6) 0.0035(5) -0.0065(4) -0.0167(5)

loop_
_atom_type_symbol
_atom_type_description
_atom_type_scat_dispersion_real
_atom_type_scat_dispersion_imag
_atom_type_scat_source
C C 0.0033 0.0016 'International Tables Vol C Tables 4.2.6.8 and 6.1.1.4'
H H 0.0000 0.0000 'International Tables Vol C Tables 4.2.6.8 and 6.1.1.4'
N N 0.0061 0.0033 'International Tables Vol C Tables 4.2.6.8 and 6.1.1.4'
O O 0.0106 0.0060 'International Tables Vol C Tables 4.2.6.8 and 6.1.1.4'

loop_
_geom_angle_atom_site_label_1
_geom_angle_atom_site_label_2
_geom_angle_atom_site_label_3
_geom_angle
_geom_angle_site_symmetry_1
O4 C10 O3 123.87(13) .
O4 C10 C11 118.16(13) .
O3 C10 C11 117.97(13) .
C11 C11 C10 125.24(19) 2_747
C11 C11 H13 119.6(11) 2_747
C10 C11 H13 115.1(11) .
N2 C6 C7 121.78(15) .
N2 C6 H10 115.7(11) .
C7 C6 H10 122.5(11) .
C6 C7 C3 119.99(15) .
C6 C7 H11 116.3(10) .
C3 C7 H11 123.7(10) .
C3 N1 C1 121.92(14) .
C3 N1 C2 120.76(14) .
C1 N1 C2 117.31(13) .
C6 N2 C5 119.68(13) .
C6 N2 H9 120.2(13) .
C5 N2 H9 120.0(13) .
N1 C1 H1 111.1(11) .
N1 C1 H2 110.8(15) .
H1 C1 H2 112.3(19) .
N1 C1 H3 107.4(13) .
H1 C1 H3 105.4(16) .
H2 C1 H3 109.6(18) .
N1 C2 H4 109.5(13) .
N1 C2 H5 115.7(12) .
H4 C2 H5 104.1(17) .
N1 C2 H6 110.9(11) .
H4 C2 H6 104.7(16) .
H5 C2 H6 111.2(17) .
N1 C3 C7 122.29(14) .
N1 C3 C4 121.38(14) .
C7 C3 C4 116.33(13) .
C5 C4 C3 120.17(15) .
C5 C4 H7 118.6(10) .
C3 C4 H7 121.3(10) .
N2 C5 C4 122.04(15) .
N2 C5 H8 117.4(10) .
C4 C5 H8 120.5(10) .
C8 O2 H15 108.5(12) .
O1 C8 O2 124.35(14) .
O1 C8 C9 123.26(14) .
O2 C8 C9 112.36(12) .
C9 C9 C8 121.28(17) 2_857
C9 C9 H14 120.2(10) 2_857
C8 C9 H14 118.6(10) .

loop_
_geom_bond_atom_site_label_1
_geom_bond_atom_site_label_2
_geom_bond_distance
_geom_bond_site_symmetry_2
C10 O4 1.2399(18) .
C10 O3 1.2782(17) .
C10 C11 1.502(2) .
C11 C11 1.311(3) 2_747
C11 H13 0.924(19) .
C6 N2 1.346(2) .
C6 C7 1.360(2) .
C6 H10 0.897(18) .
C7 C3 1.418(2) .
C7 H11 0.931(17) .
N1 C3 1.3433(19) .
N1 C1 1.457(2) .
N1 C2 1.457(2) .
N2 C5 1.346(2) .
N2 H9 0.99(2) .
C1 H1 1.00(2) .
C1 H2 0.94(2) .
C1 H3 0.94(2) .
C2 H4 0.97(2) .
C2 H5 1.00(2) .
C2 H6 0.98(2) .
C3 C4 1.419(2) .
C4 C5 1.350(2) .
C4 H7 0.914(17) .
C5 H8 0.934(17) .
O2 C8 1.3228(17) .
O2 H15 0.94(2) .
C8 O1 1.2139(17) .
C8 C9 1.482(2) .
C9 C9 1.325(3) 2_857
C9 H14 0.990(17) .

loop_
_geom_hbond_atom_site_label_D
_geom_hbond_atom_site_label_H
_geom_hbond_atom_site_label_A
_geom_hbond_distance_DH
_geom_hbond_distance_HA
_geom_hbond_distance_DA
_geom_hbond_angle_DHA
N2 H9 O3 0.99(2) 1.71(2) 2.6975(17) 173(2)
O2 H15 O3 0.94(2) 1.61(2) 2.5566(15) 177.6(19)

loop_
_geom_torsion_atom_site_label_1
_geom_torsion_atom_site_label_2
_geom_torsion_atom_site_label_3
_geom_torsion_atom_site_label_4
_geom_torsion
_geom_torsion_site_symmetry_4
O4 C10 C11 C11 -166.7(2) 2_747
O3 C10 C11 C11 12.6(3) 2_747
N2 C6 C7 C3 0.7(2) .
C7 C6 N2 C5 -0.3(2) .
C1 N1 C3 C7 5.6(2) .
C2 N1 C3 C7 -173.12(14) .
C1 N1 C3 C4 -174.39(14) .
C2 N1 C3 C4 6.9(2) .
C6 C7 C3 N1 179.28(14) .
C6 C7 C3 C4 -0.8(2) .
N1 C3 C4 C5 -179.53(14) .
C7 C3 C4 C5 0.5(2) .
C6 N2 C5 C4 0.0(2) .
C3 C4 C5 N2 -0.2(2) .
O1 C8 C9 C9 -18.2(3) 2_857
O2 C8 C9 C9 160.15(17) 2_857
